data_1566205
loop_
_publ_author_name
'Mirzaei, Saber'
'Espinoza Castro, Victor M.'
'Hern\'andez S\'anchez, Ra\'ul'

_publ_section_title
;
 Nonspherical anion sequestration by C--H hydrogen bonding
;
_journal_name_full 'Chemical Science'
_journal_paper_doi 10.1039/D1SC07041J
_journal_year 2022
_chemical_formula_moiety 'C76 H76 F4 O8, 3(C2 H3 N)'
_chemical_formula_sum 'C82 H85 F4 N3 O8'
_chemical_formula_weight 1316.52
_space_group_crystal_system triclinic
_space_group_IT_number 2
_space_group_name_Hall '-P 1'
_space_group_name_H-M_alt 'P -1'
_atom_sites_solution_hydrogens geom
_audit_creation_date 2020-10-12
_audit_creation_method
;
Olex2 1.2
(compiled 2018.05.29 svn.r3508 for OlexSys, GUI svn.r5506)
;
_audit_update_record
;
2021-08-18 deposited with the CCDC.	2022-01-24 downloaded from the CCDC.
;
_cell_angle_alpha 99.8320(10)
_cell_angle_beta 96.5290(10)
_cell_angle_gamma 101.9540(10)
_cell_formula_units_Z 2
_cell_length_a 11.9504(3)
_cell_length_b 12.9188(3)
_cell_length_c 24.0391(7)
_cell_measurement_reflns_used 9918
_cell_measurement_temperature 220
_cell_measurement_theta_max 61.352
_cell_measurement_theta_min 3.569
_cell_volume 3534.42(16)
_computing_cell_refinement 'SAINT V8.38A (?, 2016)'
_computing_data_collection 'APEX2 V2014.9-0'
_computing_data_reduction 'SAINT V8.38A (?, 2016)'
_computing_molecular_graphics 'Olex2 (Dolomanov et al., 2009)'
_computing_publication_material 'Olex2 (Dolomanov et al., 2009)'
_computing_structure_refinement 'ShelXL (Sheldrick, 2015)'
_computing_structure_solution 'SHELXT 2014/5 (Sheldrick, 2014)'
_diffrn_ambient_temperature 220
_diffrn_detector 'Bruker APEX2 CCD'
_diffrn_detector_area_resol_mean 7.9
_diffrn_detector_type 'CCD area detector'
_diffrn_measured_fraction_theta_full 0.968
_diffrn_measured_fraction_theta_max 0.968
_diffrn_measurement_device 'three-circle diffractometer'
_diffrn_measurement_device_type 'Bruker SMART APEX2 area detector'
_diffrn_measurement_method '\w and \f scans'
_diffrn_radiation_monochromator 'mirror optics'
_diffrn_radiation_probe x-ray
_diffrn_radiation_type CuK\a
_diffrn_radiation_wavelength 1.54178
_diffrn_reflns_av_R_equivalents 0.0695
_diffrn_reflns_av_unetI/netI 0.0523
_diffrn_reflns_Laue_measured_fraction_full 0.968
_diffrn_reflns_Laue_measured_fraction_max 0.968
_diffrn_reflns_limit_h_max 13
_diffrn_reflns_limit_h_min -13
_diffrn_reflns_limit_k_max 14
_diffrn_reflns_limit_k_min -14
_diffrn_reflns_limit_l_max 26
_diffrn_reflns_limit_l_min -25
_diffrn_reflns_number 57393
_diffrn_reflns_point_group_measured_fraction_full 0.968
_diffrn_reflns_point_group_measured_fraction_max 0.968
_diffrn_reflns_theta_full 62.540
_diffrn_reflns_theta_max 62.540
_diffrn_reflns_theta_min 1.888
_diffrn_source 'microfocus sealed X-ray tube'
_diffrn_source_type 'Incoatec I\ms'
_diffrn_standards_number 0
_exptl_absorpt_coefficient_mu 0.700
_exptl_absorpt_correction_T_max 0.7522
_exptl_absorpt_correction_T_min 0.6513
_exptl_absorpt_correction_type multi-scan
_exptl_absorpt_process_details
;
SADABS-2016/2 (Bruker,2016/2) was used for absorption correction.
wR2(int) was 0.0868 before and 0.0689 after correction.
The Ratio of minimum to maximum transmission is 0.8659.
The \l/2 correction factor is Not present.
;
_exptl_crystal_colour colourless
_exptl_crystal_colour_primary colourless
_exptl_crystal_density_diffrn 1.237
_exptl_crystal_description block
_exptl_crystal_F_000 1396
_exptl_crystal_size_max 0.07
_exptl_crystal_size_mid 0.05
_exptl_crystal_size_min 0.05
_refine_diff_density_max 1.668
_refine_diff_density_min -1.167
_refine_diff_density_rms 0.071
_refine_ls_extinction_method none
_refine_ls_goodness_of_fit_ref 1.086
_refine_ls_hydrogen_treatment constr
_refine_ls_matrix_type full
_refine_ls_number_parameters 781
_refine_ls_number_reflns 10927
_refine_ls_number_restraints 36
_refine_ls_restrained_S_all 1.084
_refine_ls_R_factor_all 0.1253
_refine_ls_R_factor_gt 0.0979
_refine_ls_shift/su_max 0.000
_refine_ls_shift/su_mean 0.000
_refine_ls_structure_factor_coef Fsqd
_refine_ls_weighting_details 'w=1/[\s^2^(Fo^2^)+(0.1271P)^2^+6.2782P] where P=(Fo^2^+2Fc^2^)/3'
_refine_ls_weighting_scheme calc
_refine_ls_wR_factor_gt 0.2581
_refine_ls_wR_factor_ref 0.2819
_reflns_Friedel_coverage 0.000
_reflns_number_gt 7787
_reflns_number_total 10927
_reflns_threshold_expression 'I > 2\s(I)'
_cod_data_source_file d1sc07041j2.cif
_cod_data_source_block sm335first_a
_cod_database_code 1566205
_shelx_shelxl_version_number 2018/3
_shelx_space_group_comment
;
The symmetry employed for this shelxl refinement is uniquely defined
by the following loop, which should always be used as a source of
symmetry information in preference to the above space-group names.
They are only intended as comments.
;
_shelx_estimated_absorpt_t_max 0.966
_shelx_estimated_absorpt_t_min 0.953
_olex2_refinement_description
;
1. Fixed Uiso
 At 1.2 times of:
  All C(H) groups, All C(H,H) groups
 At 1.5 times of:
  All C(H,H,H) groups
2. Shared sites
{C6B, C2BA}
{C1B, C3BA}
{C5B, C4BA}
{C4B, C5BA}
{C3B, C6BA}
{C2B, C7BA}
{C6C, C6AA}
{C5C, C7AA}
{C4C, C8AA}
{C3C, C9AA}
{C2C, C0BA}
{C1C, C1BA}
{C2S, C2T}
{C6A, C0AA}
{C5A, C1AA}
{C4A, C2AA}
{C3A, C3AA}
{C2A, C4AA}
{C1A, C5AA}
3. Uiso/Uaniso restraints and constraints
Uanis(N3S) \\sim Ueq, Uanis(C5S) \\sim Ueq, Uanis(C6S) \\sim Ueq, Uanis(N2S)
\\sim Ueq, Uanis(C3S) \\sim Ueq, Uanis(C4S) \\sim Ueq: with sigma of 0.04 and
sigma for terminal atoms of 0.08
Uanis(N3S) = Uanis(C5S) = Uanis(C6S) = Uanis(N2S) = Uanis(C3S) = Uanis(C4S)
Uanis(C1D) = Uanis(C2D) = Uanis(C3D) = Uanis(C4D) = Uanis(C5D) = Uanis(C6D)
Uanis(C6A) = Uanis(C0AA)
Uanis(C5A) = Uanis(C1AA)
Uanis(C4A) = Uanis(C2AA)
Uanis(C3A) = Uanis(C3AA)
Uanis(C2A) = Uanis(C4AA)
Uanis(C1A) = Uanis(C5AA)
Uanis(F1A) = Uanis(F0AA)
Uanis(C2S) = Uanis(C2T)
Uanis(C1S) = Uanis(C1T)
Uanis(N1S) = Uanis(N1T)
Uanis(C6C) = Uanis(C6AA) = Uanis(C5C) = Uanis(C7AA) = Uanis(C4C) = Uanis(C8AA)
= Uanis(C3C) = Uanis(C9AA) = Uanis(C2C) = Uanis(C0BA) = Uanis(C1C) = Uanis(C1BA)
Uanis(F1C) = Uanis(F1AA)
Uanis(C6B) = Uanis(C2BA) = Uanis(C1B) = Uanis(C3BA) = Uanis(C5B) = Uanis(C4BA)
= Uanis(C4B) = Uanis(C5BA) = Uanis(C3B) = Uanis(C6BA) = Uanis(C2B) = Uanis(C7BA)
Uanis(F1B) = Uanis(F2AA)
4. Others
 Sof(C0AA)=Sof(C1AA)=Sof(H1AA)=Sof(C2AA)=Sof(C3AA)=Sof(H3AA)=Sof(C4AA)=
 Sof(H4AA)=Sof(C5AA)=Sof(H5AA)=Sof(F0AA)=1-FVAR(1)
 Sof(F1A)=Sof(C1A)=Sof(H1A)=Sof(C2A)=Sof(C3A)=Sof(H3A)=Sof(C4A)=Sof(H4A)=
 Sof(C5A)=Sof(H5A)=Sof(C6A)=FVAR(1)
 Sof(C2T)=Sof(H2TA)=Sof(H2TB)=Sof(H2TC)=Sof(C1T)=Sof(N1T)=1-FVAR(2)
 Sof(N1S)=Sof(C1S)=Sof(C2S)=Sof(H2SA)=Sof(H2SB)=Sof(H2SC)=FVAR(2)
 Sof(C6AA)=Sof(C7AA)=Sof(H7AA)=Sof(C8AA)=Sof(C9AA)=Sof(H9AA)=Sof(C0BA)=
 Sof(H0BA)=Sof(C1BA)=Sof(H1BA)=Sof(F1AA)=1-FVAR(3)
 Sof(F1C)=Sof(C1C)=Sof(H1C)=Sof(C2C)=Sof(C3C)=Sof(H3C)=Sof(C4C)=Sof(H4C)=
 Sof(C5C)=Sof(H5C)=Sof(C6C)=FVAR(3)
 Sof(C2BA)=Sof(C3BA)=Sof(H3BA)=Sof(C4BA)=Sof(H4BA)=Sof(C5BA)=Sof(C6BA)=
 Sof(H6BA)=Sof(C7BA)=Sof(H7BA)=Sof(F2AA)=1-FVAR(4)
 Sof(F1B)=Sof(C1B)=Sof(H1B)=Sof(C2B)=Sof(C3B)=Sof(H3B)=Sof(C4B)=Sof(H4B)=
 Sof(C5B)=Sof(H5B)=Sof(C6B)=FVAR(4)
5.a Ternary CH refined with riding coordinates:
 C14A(H14A), C14B(H14B), C14C(H14C), C14D(H14D)
5.b Secondary CH2 refined with riding coordinates:
 C13A(H13A,H13B), C13B(H13C,H13D), C13C(H13E,H13F), C13D(H13G,H13H), C15A(H15A,
 H15B), C15B(H15C,H15D), C15C(H15E,H15F), C15D(H15G,H15H), C16A(H16A,H16B),
 C16B(H16C,H16D), C16C(H16E,H16F), C16D(H16G,H16H), C17A(H17A,H17B), C17B(H17C,
 H17D), C17C(H17E,H17F), C17D(H17G,H17H), C18A(H18A,H18B), C18B(H18C,H18D),
 C18C(H18E,H18F), C18D(H18G,H18H)
5.c Aromatic/amide H refined with riding coordinates:
 C1A(H1A), C1B(H1B), C1C(H1C), C1D(H1D), C3A(H3A), C3B(H3B), C3C(H3C),
 C3D(H3D), C4A(H4A), C4B(H4B), C4C(H4C), C4D(H4D), C5A(H5A), C5B(H5B), C5C(H5C),
  C5D(H5D), C10A(H10A), C10B(H10B), C10C(H10C), C10D(H10D), C1AA(H1AA),
 C3AA(H3AA), C4AA(H4AA), C5AA(H5AA), C7AA(H7AA), C9AA(H9AA), C0BA(H0BA),
 C1BA(H1BA), C3BA(H3BA), C4BA(H4BA), C6BA(H6BA), C7BA(H7BA)
5.d Idealised Me refined as rotating group:
 C19A(H19A,H19B,H19C), C19B(H19D,H19E,H19F), C19C(H19G,H19H,H19I), C19D(H19J,
 H19K,H19L), C2S(H2SA,H2SB,H2SC), C4S(H4SA,H4SB,H4SC), C6S(H6SA,H6SB,H6SC),
 C2T(H2TA,H2TB,H2TC)
;
_olex2_submission_special_instructions 'No special instructions were received'

loop_
_space_group_symop_operation_xyz
'x, y, z'
'-x, -y, -z'

loop_
_atom_site_label
_atom_site_type_symbol
_atom_site_fract_x
_atom_site_fract_y
_atom_site_fract_z
_atom_site_U_iso_or_equiv
_atom_site_adp_type
_atom_site_occupancy
_atom_site_site_symmetry_order
_atom_site_calc_flag
_atom_site_refinement_flags_posn
_atom_site_refinement_flags_adp
_atom_site_refinement_flags_occupancy
_atom_site_disorder_assembly
_atom_site_disorder_group
F1C F 0.9917(6) 0.1492(3) 0.8434(2) 0.127(2) Uani 0.850(7) 1 d . . P A 1
F1B F 0.9611(7) 0.0833(4) 0.5739(3) 0.131(2) Uani 0.797(7) 1 d . . P B 1
F1A F 0.4529(9) -0.0099(7) 0.6738(5) 0.122(2) Uani 0.478(6) 1 d . . P C 1
F1D F 0.5391(5) 0.0701(3) 0.8838(3) 0.142(2) Uani 1 1 d . . . . .
O001 O 0.9621(2) 0.5503(2) 0.93877(12) 0.0445(7) Uani 1 1 d . . . . .
O002 O 1.0750(2) 0.4965(2) 0.66943(12) 0.0444(7) Uani 1 1 d . . . . .
O003 O 0.7095(2) 0.4019(2) 0.54729(12) 0.0461(7) Uani 1 1 d . . . . .
O004 O 1.1346(2) 0.5291(2) 0.76935(12) 0.0448(7) Uani 1 1 d . . . . .
O005 O 0.3430(2) 0.3509(2) 0.73529(13) 0.0471(7) Uani 1 1 d . . . . .
O006 O 0.4070(2) 0.3931(2) 0.83492(13) 0.0469(7) Uani 1 1 d . . . . .
O007 O 0.7703(2) 0.5218(2) 0.95795(12) 0.0452(7) Uani 1 1 d . . . . .
O008 O 0.5180(3) 0.3584(2) 0.56694(12) 0.0496(8) Uani 1 1 d . . . . .
C1A C 0.4416(5) 0.1629(4) 0.6604(3) 0.0744(16) Uani 0.478(6) 1 d . . P C 1
H1A H 0.506532 0.190169 0.689098 0.089 Uiso 0.478(6) 1 calc R . P C 1
C1B C 0.9272(5) 0.2618(5) 0.5921(3) 0.0708(6) Uani 0.797(7) 1 d . . P B 1
H1B H 0.907222 0.253633 0.628071 0.085 Uiso 0.797(7) 1 calc R . P B 1
C1C C 1.0177(5) 0.3352(5) 0.8463(2) 0.0676(6) Uani 0.850(7) 1 d . . P A 1
H1C H 0.946461 0.323038 0.822344 0.081 Uiso 0.850(7) 1 calc R . P A 1
C1D C 0.5640(5) 0.2566(5) 0.8897(3) 0.0728(7) Uani 1 1 d . . . . .
H1D H 0.576021 0.248048 0.851368 0.087 Uiso 1 1 calc R . . . .
C2A C 0.3967(6) 0.0537(5) 0.6441(3) 0.0830(18) Uani 0.478(6) 1 d . . P C 1
C2B C 0.9588(5) 0.1783(5) 0.5564(2) 0.0708(6) Uani 0.797(7) 1 d . . P B 1
C2C C 1.0586(5) 0.2504(5) 0.8628(2) 0.0676(6) Uani 0.850(7) 1 d . . P A 1
C2D C 0.5412(5) 0.1692(5) 0.9163(3) 0.0728(7) Uani 1 1 d . . . . .
C3A C 0.3037(6) 0.0098(5) 0.6023(3) 0.0794(18) Uani 0.478(6) 1 d . . P C 1
H3A H 0.274866 -0.065315 0.591098 0.095 Uiso 0.478(6) 1 calc R . P C 1
C3B C 0.9885(5) 0.1880(5) 0.5048(2) 0.0708(6) Uani 0.797(7) 1 d . . P B 1
H3B H 1.011698 0.131945 0.482003 0.085 Uiso 0.797(7) 1 calc R . P B 1
C3C C 1.1629(5) 0.2653(5) 0.8959(2) 0.0676(6) Uani 0.850(7) 1 d . . P A 1
H3C H 1.190225 0.206037 0.904922 0.081 Uiso 0.850(7) 1 calc R . P A 1
C3D C 0.5218(5) 0.1793(5) 0.9707(3) 0.0728(7) Uani 1 1 d . . . . .
H3D H 0.504063 0.117829 0.986948 0.087 Uiso 1 1 calc R . . . .
C4A C 0.2548(5) 0.0801(5) 0.5776(2) 0.0751(17) Uani 0.478(6) 1 d . . P C 1
H4A H 0.189938 0.052204 0.548962 0.090 Uiso 0.478(6) 1 calc R . P C 1
C4B C 0.9841(5) 0.2797(5) 0.4871(3) 0.0708(6) Uani 0.797(7) 1 d . . P B 1
H4B H 1.003088 0.287630 0.450922 0.085 Uiso 0.797(7) 1 calc R . P B 1
C4C C 1.2264(5) 0.3673(5) 0.9157(2) 0.0676(6) Uani 0.850(7) 1 d . . P A 1
H4C H 1.297507 0.378614 0.939703 0.081 Uiso 0.850(7) 1 calc R . P A 1
C4D C 0.5280(5) 0.2770(5) 1.0013(3) 0.0728(7) Uani 1 1 d . . . . .
H4D H 0.515879 0.284341 1.039604 0.087 Uiso 1 1 calc R . . . .
C5A C 0.2964(5) 0.1920(4) 0.5930(2) 0.0632(14) Uani 0.478(6) 1 d . . P C 1
H5A H 0.260110 0.238217 0.574974 0.076 Uiso 0.478(6) 1 calc R . P C 1
C5B C 0.9521(5) 0.3638(5) 0.5211(2) 0.0708(6) Uani 0.797(7) 1 d . . P B 1
H5B H 0.948061 0.427940 0.508283 0.085 Uiso 0.797(7) 1 calc R . P B 1
C5C C 1.1890(5) 0.4564(5) 0.9014(2) 0.0676(6) Uani 0.850(7) 1 d . . P A 1
H5C H 1.234538 0.526621 0.915662 0.081 Uiso 0.850(7) 1 calc R . P A 1
C5D C 0.5520(5) 0.3675(5) 0.9775(3) 0.0728(7) Uani 1 1 d . . . . .
H5D H 0.557233 0.436415 0.999472 0.087 Uiso 1 1 calc R . . . .
C6A C 0.3899(4) 0.2328(4) 0.6342(2) 0.0500(11) Uani 0.478(6) 1 d . . P C 1
C6B C 0.9266(5) 0.3497(5) 0.5740(2) 0.0708(6) Uani 0.797(7) 1 d . . P B 1
C6C C 1.0872(5) 0.4409(5) 0.8669(2) 0.0676(6) Uani 0.850(7) 1 d . . P A 1
C6D C 0.5681(5) 0.3557(5) 0.9217(3) 0.0728(7) Uani 1 1 d . . . . .
C7A C 0.4381(4) 0.3526(4) 0.65319(19) 0.0455(10) Uani 1 1 d . . . . .
C7B C 0.8915(4) 0.4481(3) 0.60891(17) 0.0406(9) Uani 1 1 d . . . . .
C7C C 1.0385(4) 0.5330(4) 0.85114(18) 0.0427(10) Uani 1 1 d . . . . .
C7D C 0.5912(4) 0.4554(3) 0.89466(18) 0.0417(10) Uani 1 1 d . . . . .
C8A C 0.4171(3) 0.4093(3) 0.70478(18) 0.0425(10) Uani 1 1 d . . . . .
C8B C 0.7852(4) 0.4723(3) 0.59351(17) 0.0421(10) Uani 1 1 d . . . . .
C8C C 1.0585(3) 0.5708(3) 0.80173(18) 0.0413(10) Uani 1 1 d . . . . .
C8D C 0.6930(4) 0.5355(3) 0.91335(17) 0.0408(10) Uani 1 1 d . . . . .
C9A C 0.4613(3) 0.5193(3) 0.72393(17) 0.0391(9) Uani 1 1 d . . . . .
C9B C 0.7544(4) 0.5641(3) 0.62050(17) 0.0396(9) Uani 1 1 d . . . . .
C9C C 1.0098(3) 0.6533(3) 0.78581(17) 0.0406(10) Uani 1 1 d . . . . .
C9D C 0.7172(4) 0.6279(3) 0.89005(17) 0.0402(9) Uani 1 1 d . . . . .
C10A C 0.5304(3) 0.5741(3) 0.69038(17) 0.0395(9) Uani 1 1 d . . . . .
H10A H 0.562743 0.648435 0.703196 0.047 Uiso 1 1 calc R . . . .
C10B C 0.8350(4) 0.6330(3) 0.66447(17) 0.0390(9) Uani 1 1 d . . . . .
H10B H 0.816006 0.695510 0.683378 0.047 Uiso 1 1 calc R . . . .
C10C C 0.9390(3) 0.6955(3) 0.82144(17) 0.0399(9) Uani 1 1 d . . . . .
H10C H 0.903472 0.749084 0.810752 0.048 Uiso 1 1 calc R . . . .
C10D C 0.6334(3) 0.6399(3) 0.84769(17) 0.0391(9) Uani 1 1 d . . . . .
H10D H 0.647853 0.701880 0.831632 0.047 Uiso 1 1 calc R . . . .
C11A C 0.5534(3) 0.5227(3) 0.63832(18) 0.0412(10) Uani 1 1 d . . . . .
C11B C 0.9424(4) 0.6136(3) 0.68173(17) 0.0397(9) Uani 1 1 d . . . . .
C11C C 0.9185(4) 0.6620(3) 0.87189(17) 0.0401(9) Uani 1 1 d . . . . .
C11D C 0.5294(3) 0.5636(3) 0.82834(17) 0.0388(9) Uani 1 1 d . . . . .
C12A C 0.5059(4) 0.4119(4) 0.62056(18) 0.0442(10) Uani 1 1 d . . . . .
C12B C 0.9676(4) 0.5192(3) 0.65424(18) 0.0407(10) Uani 1 1 d . . . . .
C12C C 0.9704(4) 0.5810(3) 0.88666(17) 0.0402(10) Uani 1 1 d . . . . .
C12D C 0.5107(4) 0.4705(3) 0.85146(18) 0.0414(10) Uani 1 1 d . . . . .
C13A C 0.6216(4) 0.3234(4) 0.5615(2) 0.0511(11) Uani 1 1 d . . . . .
H13A H 0.604786 0.257575 0.531935 0.061 Uiso 1 1 calc R . . . .
H13B H 0.650124 0.305381 0.597696 0.061 Uiso 1 1 calc R . . . .
C13B C 1.0888(4) 0.4511(4) 0.71866(18) 0.0459(10) Uani 1 1 d . . . . .
H13C H 1.013426 0.408781 0.723166 0.055 Uiso 1 1 calc R . . . .
H13D H 1.140401 0.401557 0.713032 0.055 Uiso 1 1 calc R . . . .
C13C C 0.8610(4) 0.4735(4) 0.9432(2) 0.0467(10) Uani 1 1 d . . . . .
H13E H 0.834732 0.422613 0.906583 0.056 Uiso 1 1 calc R . . . .
H13F H 0.880502 0.432507 0.972184 0.056 Uiso 1 1 calc R . . . .
C13D C 0.3950(4) 0.3185(4) 0.7836(2) 0.0495(11) Uani 1 1 d . . . . .
H13G H 0.347866 0.249013 0.787349 0.059 Uiso 1 1 calc R . . . .
H13H H 0.471622 0.307715 0.777107 0.059 Uiso 1 1 calc R . . . .
C14A C 0.6339(4) 0.5826(3) 0.60327(18) 0.0426(10) Uani 1 1 d . . . . .
H14A H 0.608118 0.546372 0.562725 0.051 Uiso 1 1 calc R . . . .
C14B C 1.0298(4) 0.6906(3) 0.73017(17) 0.0405(9) Uani 1 1 d . . . . .
H14B H 1.107736 0.682086 0.723107 0.049 Uiso 1 1 calc R . . . .
C14C C 0.8358(4) 0.7057(3) 0.90883(18) 0.0405(9) Uani 1 1 d . . . . .
H14C H 0.862438 0.701302 0.948702 0.049 Uiso 1 1 calc R . . . .
C14D C 0.4371(4) 0.5749(3) 0.78105(17) 0.0400(9) Uani 1 1 d . . . . .
H14D H 0.362069 0.532667 0.787324 0.048 Uiso 1 1 calc R . . . .
C15A C 0.6315(4) 0.7009(4) 0.60728(19) 0.0480(11) Uani 1 1 d . . . . .
H15A H 0.551097 0.706512 0.598419 0.058 Uiso 1 1 calc R . . . .
H15B H 0.661366 0.740030 0.646560 0.058 Uiso 1 1 calc R . . . .
C15B C 1.0289(4) 0.8095(3) 0.73271(18) 0.0453(10) Uani 1 1 d . . . . .
H15C H 0.950368 0.818856 0.735642 0.054 Uiso 1 1 calc R . . . .
H15D H 1.079991 0.852894 0.767252 0.054 Uiso 1 1 calc R . . . .
C15C C 0.8362(4) 0.8243(3) 0.90841(19) 0.0448(10) Uani 1 1 d . . . . .
H15E H 0.916513 0.866184 0.914762 0.054 Uiso 1 1 calc R . . . .
H15F H 0.799889 0.829723 0.870697 0.054 Uiso 1 1 calc R . . . .
C15D C 0.4232(4) 0.6899(3) 0.78241(18) 0.0437(10) Uani 1 1 d . . . . .
H15G H 0.498133 0.736169 0.780349 0.052 Uiso 1 1 calc R . . . .
H15H H 0.369041 0.690666 0.748725 0.052 Uiso 1 1 calc R . . . .
C16A C 0.7026(5) 0.7536(4) 0.5668(2) 0.0625(13) Uani 1 1 d . . . . .
H16A H 0.665485 0.721102 0.527490 0.075 Uiso 1 1 calc R . . . .
H16B H 0.779378 0.737569 0.571688 0.075 Uiso 1 1 calc R . . . .
C16B C 1.0677(5) 0.8510(4) 0.6812(2) 0.0626(14) Uani 1 1 d . . . . .
H16C H 1.028234 0.798598 0.646531 0.075 Uiso 1 1 calc R . . . .
H16D H 1.151050 0.855975 0.682851 0.075 Uiso 1 1 calc R . . . .
C16C C 0.7727(5) 0.8727(4) 0.9536(2) 0.0577(12) Uani 1 1 d . . . . .
H16E H 0.812764 0.871710 0.991369 0.069 Uiso 1 1 calc R . . . .
H16F H 0.694494 0.826926 0.949031 0.069 Uiso 1 1 calc R . . . .
C16D C 0.3789(4) 0.7360(4) 0.8359(2) 0.0512(11) Uani 1 1 d . . . . .
H16G H 0.316834 0.680364 0.843734 0.061 Uiso 1 1 calc R . . . .
H16H H 0.441972 0.753570 0.868285 0.061 Uiso 1 1 calc R . . . .
C17A C 0.7178(5) 0.8758(5) 0.5754(3) 0.0742(16) Uani 1 1 d . . . . .
H17A H 0.746795 0.907612 0.615782 0.089 Uiso 1 1 calc R . . . .
H17B H 0.776864 0.904133 0.553209 0.089 Uiso 1 1 calc R . . . .
C17B C 1.0441(6) 0.9605(4) 0.6765(3) 0.0764(17) Uani 1 1 d . . . . .
H17C H 1.064293 0.977358 0.640146 0.092 Uiso 1 1 calc R . . . .
H17D H 0.960906 0.955415 0.675342 0.092 Uiso 1 1 calc R . . . .
C17C C 0.7632(5) 0.9881(4) 0.9518(2) 0.0651(14) Uani 1 1 d . . . . .
H17E H 0.726640 0.989502 0.913417 0.078 Uiso 1 1 calc R . . . .
H17F H 0.711833 1.008484 0.978623 0.078 Uiso 1 1 calc R . . . .
C17D C 0.3335(5) 0.8362(4) 0.8321(2) 0.0607(13) Uani 1 1 d . . . . .
H17G H 0.272266 0.819444 0.798979 0.073 Uiso 1 1 calc R . . . .
H17H H 0.396361 0.892821 0.825707 0.073 Uiso 1 1 calc R . . . .
C18A C 0.6111(6) 0.9115(5) 0.5585(3) 0.0781(17) Uani 1 1 d . . . . .
H18A H 0.553234 0.887193 0.582109 0.094 Uiso 1 1 calc R . . . .
H18B H 0.579621 0.877278 0.518584 0.094 Uiso 1 1 calc R . . . .
C18B C 1.1075(6) 1.0518(5) 0.7234(3) 0.0815(17) Uani 1 1 d . . . . .
H18C H 1.190805 1.056832 0.725142 0.098 Uiso 1 1 calc R . . . .
H18D H 1.086064 1.036468 0.759807 0.098 Uiso 1 1 calc R . . . .
C18C C 0.8752(6) 1.0709(4) 0.9660(3) 0.0793(17) Uani 1 1 d . . . . .
H18E H 0.924473 1.054080 0.937422 0.095 Uiso 1 1 calc R . . . .
H18F H 0.914772 1.066111 1.003204 0.095 Uiso 1 1 calc R . . . .
C18D C 0.2858(6) 0.8794(5) 0.8850(3) 0.0795(18) Uani 1 1 d . . . . .
H18G H 0.223671 0.822313 0.891696 0.095 Uiso 1 1 calc R . . . .
H18H H 0.347342 0.896901 0.918042 0.095 Uiso 1 1 calc R . . . .
C19A C 0.6315(7) 1.0344(5) 0.5647(3) 0.099(2) Uani 1 1 d . . . . .
H19A H 0.687770 1.059000 0.540957 0.148 Uiso 1 1 calc GR . . . .
H19B H 0.660485 1.068836 0.604353 0.148 Uiso 1 1 calc GR . . . .
H19C H 0.559182 1.053153 0.552895 0.148 Uiso 1 1 calc GR . . . .
C19B C 1.0825(7) 1.1601(5) 0.7160(3) 0.088(2) Uani 1 1 d . . . . .
H19D H 1.105942 1.177091 0.680653 0.133 Uiso 1 1 calc GR . . . .
H19E H 1.125373 1.216028 0.747905 0.133 Uiso 1 1 calc GR . . . .
H19F H 1.000260 1.156116 0.714735 0.133 Uiso 1 1 calc GR . . . .
C19C C 0.8620(7) 1.1860(5) 0.9682(4) 0.096(2) Uani 1 1 d . . . . .
H19G H 0.823368 1.191740 0.931524 0.145 Uiso 1 1 calc GR . . . .
H19H H 0.937829 1.235067 0.976898 0.145 Uiso 1 1 calc GR . . . .
H19I H 0.816286 1.204609 0.997667 0.145 Uiso 1 1 calc GR . . . .
C19D C 0.2387(7) 0.9788(6) 0.8812(3) 0.095(2) Uani 1 1 d . . . . .
H19J H 0.171178 0.959974 0.851742 0.143 Uiso 1 1 calc GR . . . .
H19K H 0.297681 1.033980 0.871659 0.143 Uiso 1 1 calc GR . . . .
H19L H 0.217249 1.006010 0.917618 0.143 Uiso 1 1 calc GR . . . .
N1S N 0.7655(9) 0.2553(8) 0.7162(5) 0.118(3) Uani 0.699(9) 1 d . . P D 1
C1S C 0.7518(9) 0.3389(8) 0.7339(5) 0.069(2) Uani 0.699(9) 1 d . . P D 1
C2S C 0.7406(4) 0.4455(4) 0.7535(2) 0.0599(13) Uani 0.699(9) 1 d . . P D 1
H2SA H 0.680419 0.461405 0.727892 0.090 Uiso 0.699(9) 1 calc GR . P D 1
H2SB H 0.813437 0.496033 0.754306 0.090 Uiso 0.699(9) 1 calc GR . P D 1
H2SC H 0.720160 0.452149 0.791643 0.090 Uiso 0.699(9) 1 calc GR . P D 1
N2S N 0.7304(7) 0.8425(7) 0.7608(3) 0.1237(12) Uani 1 1 d . U . . .
C3S C 0.7145(9) 0.9194(9) 0.7606(4) 0.1237(12) Uani 1 1 d . U . . .
C4S C 0.7055(8) 1.0306(7) 0.7622(4) 0.1237(12) Uani 1 1 d . U . . .
H4SA H 0.745353 1.058794 0.733089 0.186 Uiso 1 1 calc GR . . . .
H4SB H 0.740598 1.074182 0.799510 0.186 Uiso 1 1 calc GR . . . .
H4SC H 0.624583 1.032848 0.755099 0.186 Uiso 1 1 calc GR . . . .
N3S N 0.3078(7) 0.7266(7) 0.6135(3) 0.1237(12) Uani 1 1 d . U . . .
C5S C 0.2799(9) 0.6327(9) 0.5960(4) 0.1237(12) Uani 1 1 d . U . . .
C6S C 0.2639(8) 0.5302(8) 0.5800(4) 0.1237(12) Uani 1 1 d . U . . .
H6SA H 0.301303 0.514403 0.546815 0.186 Uiso 1 1 calc GR . . . .
H6SB H 0.181513 0.498081 0.570223 0.186 Uiso 1 1 calc GR . . . .
H6SC H 0.296602 0.500627 0.610792 0.186 Uiso 1 1 calc GR . . . .
C0AA C 0.3899(4) 0.2328(4) 0.6342(2) 0.0500(11) Uani 0.522(6) 1 d . . P C 2
C1AA C 0.2964(5) 0.1920(4) 0.5930(2) 0.0632(14) Uani 0.522(6) 1 d . . P C 2
H1AA H 0.260110 0.238217 0.574974 0.076 Uiso 0.522(6) 1 calc R . P C 2
C2AA C 0.2548(5) 0.0801(5) 0.5776(2) 0.0751(17) Uani 0.522(6) 1 d . . P C 2
C3AA C 0.3037(6) 0.0098(5) 0.6023(3) 0.0794(18) Uani 0.522(6) 1 d . . P C 2
H3AA H 0.274866 -0.065315 0.591098 0.095 Uiso 0.522(6) 1 calc R . P C 2
C4AA C 0.3967(6) 0.0537(5) 0.6441(3) 0.0830(18) Uani 0.522(6) 1 d . . P C 2
H4AA H 0.431642 0.007159 0.662527 0.100 Uiso 0.522(6) 1 calc R . P C 2
C5AA C 0.4416(5) 0.1629(4) 0.6604(3) 0.0744(16) Uani 0.522(6) 1 d . . P C 2
H5AA H 0.506532 0.190169 0.689098 0.089 Uiso 0.522(6) 1 calc R . P C 2
F0AA F 0.1592(8) 0.0443(6) 0.5371(4) 0.122(2) Uani 0.522(6) 1 d . . P C 2
C2T C 0.7406(4) 0.4455(4) 0.7535(2) 0.0599(13) Uani 0.301(9) 1 d . . P D 2
H2TA H 0.685412 0.447370 0.720992 0.090 Uiso 0.301(9) 1 calc GR . P D 2
H2TB H 0.818651 0.469929 0.745841 0.090 Uiso 0.301(9) 1 calc GR . P D 2
H2TC H 0.728470 0.492544 0.787178 0.090 Uiso 0.301(9) 1 calc GR . P D 2
C1T C 0.726(2) 0.344(2) 0.7624(11) 0.069(2) Uani 0.301(9) 1 d . . P D 2
N1T N 0.709(2) 0.2575(18) 0.7688(11) 0.118(3) Uani 0.301(9) 1 d . . P D 2
C6AA C 1.0872(5) 0.4409(5) 0.8669(2) 0.0676(6) Uani 0.150(7) 1 d . . P A 2
C7AA C 1.1890(5) 0.4564(5) 0.9014(2) 0.0676(6) Uani 0.150(7) 1 d . . P A 2
H7AA H 1.234538 0.526621 0.915662 0.081 Uiso 0.150(7) 1 calc R . P A 2
C8AA C 1.2264(5) 0.3673(5) 0.9157(2) 0.0676(6) Uani 0.150(7) 1 d . . P A 2
C9AA C 1.1629(5) 0.2653(5) 0.8959(2) 0.0676(6) Uani 0.150(7) 1 d . . P A 2
H9AA H 1.190225 0.206037 0.904922 0.081 Uiso 0.150(7) 1 calc R . P A 2
C0BA C 1.0586(5) 0.2504(5) 0.8628(2) 0.0676(6) Uani 0.150(7) 1 d . . P A 2
H0BA H 1.012495 0.179919 0.850543 0.081 Uiso 0.150(7) 1 calc R . P A 2
C1BA C 1.0177(5) 0.3352(5) 0.8463(2) 0.0676(6) Uani 0.150(7) 1 d . . P A 2
H1BA H 0.946461 0.323038 0.822344 0.081 Uiso 0.150(7) 1 calc R . P A 2
F1AA F 1.330(3) 0.385(2) 0.9522(14) 0.127(2) Uani 0.150(7) 1 d . . P A 2
C2BA C 0.9266(5) 0.3497(5) 0.5740(2) 0.0708(6) Uani 0.203(7) 1 d . . P B 2
C3BA C 0.9272(5) 0.2618(5) 0.5921(3) 0.0708(6) Uani 0.203(7) 1 d . . P B 2
H3BA H 0.907222 0.253633 0.628071 0.085 Uiso 0.203(7) 1 calc R . P B 2
C4BA C 0.9521(5) 0.3638(5) 0.5211(2) 0.0708(6) Uani 0.203(7) 1 d . . P B 2
H4BA H 0.948061 0.427940 0.508283 0.085 Uiso 0.203(7) 1 calc R . P B 2
C5BA C 0.9841(5) 0.2797(5) 0.4871(3) 0.0708(6) Uani 0.203(7) 1 d . . P B 2
C6BA C 0.9885(5) 0.1880(5) 0.5048(2) 0.0708(6) Uani 0.203(7) 1 d . . P B 2
H6BA H 1.011698 0.131945 0.482003 0.085 Uiso 0.203(7) 1 calc R . P B 2
C7BA C 0.9588(5) 0.1783(5) 0.5564(2) 0.0708(6) Uani 0.203(7) 1 d . . P B 2
H7BA H 0.959112 0.113234 0.568857 0.085 Uiso 0.203(7) 1 calc R . P B 2
F2AA F 1.016(3) 0.3062(16) 0.4411(11) 0.131(2) Uani 0.203(7) 1 d . . P B 2

loop_
_atom_site_aniso_label
_atom_site_aniso_U_11
_atom_site_aniso_U_22
_atom_site_aniso_U_33
_atom_site_aniso_U_23
_atom_site_aniso_U_13
_atom_site_aniso_U_12
F1C 0.191(6) 0.054(3) 0.140(4) 0.023(3) 0.033(4) 0.032(3)
F1B 0.205(7) 0.074(3) 0.140(5) 0.029(3) 0.052(4) 0.069(4)
F1A 0.127(5) 0.066(3) 0.146(5) 0.005(3) -0.023(4) 0.001(3)
F1D 0.157(4) 0.047(2) 0.200(5) 0.023(3) -0.044(4) 0.012(2)
O001 0.0438(16) 0.0513(17) 0.0380(17) 0.0114(13) 0.0010(12) 0.0108(14)
O002 0.0396(16) 0.0518(18) 0.0433(17) 0.0112(13) 0.0085(12) 0.0116(13)
O003 0.0463(17) 0.0484(17) 0.0388(16) 0.0031(13) 0.0052(13) 0.0055(14)
O004 0.0376(15) 0.0531(18) 0.0437(17) 0.0076(13) 0.0061(12) 0.0122(13)
O005 0.0392(16) 0.0512(18) 0.0482(18) 0.0111(14) 0.0076(13) 0.0030(13)
O006 0.0387(16) 0.0506(18) 0.0497(18) 0.0133(14) 0.0074(13) 0.0039(13)
O007 0.0458(17) 0.0551(18) 0.0373(16) 0.0141(13) 0.0050(13) 0.0140(14)
O008 0.0446(17) 0.0548(19) 0.0430(17) 0.0018(14) 0.0028(13) 0.0055(14)
C1A 0.070(4) 0.051(3) 0.094(4) 0.002(3) -0.002(3) 0.014(3)
C1B 0.0755(15) 0.0694(15) 0.0665(14) 0.0038(11) 0.0133(12) 0.0210(12)
C1C 0.0826(16) 0.0741(14) 0.0602(14) 0.0223(11) 0.0187(11) 0.0383(13)
C1D 0.0641(14) 0.0712(14) 0.0843(17) 0.0367(13) -0.0002(12) 0.0073(12)
C2A 0.090(5) 0.059(4) 0.103(5) 0.018(3) 0.013(4) 0.022(3)
C2B 0.0755(15) 0.0694(15) 0.0665(14) 0.0038(11) 0.0133(12) 0.0210(12)
C2C 0.0826(16) 0.0741(14) 0.0602(14) 0.0223(11) 0.0187(11) 0.0383(13)
C2D 0.0641(14) 0.0712(14) 0.0843(17) 0.0367(13) -0.0002(12) 0.0073(12)
C3A 0.089(5) 0.051(3) 0.090(5) -0.001(3) 0.032(4) 0.000(3)
C3B 0.0755(15) 0.0694(15) 0.0665(14) 0.0038(11) 0.0133(12) 0.0210(12)
C3C 0.0826(16) 0.0741(14) 0.0602(14) 0.0223(11) 0.0187(11) 0.0383(13)
C3D 0.0641(14) 0.0712(14) 0.0843(17) 0.0367(13) -0.0002(12) 0.0073(12)
C4A 0.067(4) 0.071(4) 0.063(4) -0.011(3) 0.006(3) -0.019(3)
C4B 0.0755(15) 0.0694(15) 0.0665(14) 0.0038(11) 0.0133(12) 0.0210(12)
C4C 0.0826(16) 0.0741(14) 0.0602(14) 0.0223(11) 0.0187(11) 0.0383(13)
C4D 0.0641(14) 0.0712(14) 0.0843(17) 0.0367(13) -0.0002(12) 0.0073(12)
C5A 0.062(3) 0.060(3) 0.059(3) 0.010(2) 0.008(3) -0.002(3)
C5B 0.0755(15) 0.0694(15) 0.0665(14) 0.0038(11) 0.0133(12) 0.0210(12)
C5C 0.0826(16) 0.0741(14) 0.0602(14) 0.0223(11) 0.0187(11) 0.0383(13)
C5D 0.0641(14) 0.0712(14) 0.0843(17) 0.0367(13) -0.0002(12) 0.0073(12)
C6A 0.048(3) 0.046(3) 0.052(3) 0.003(2) 0.016(2) 0.003(2)
C6B 0.0755(15) 0.0694(15) 0.0665(14) 0.0038(11) 0.0133(12) 0.0210(12)
C6C 0.0826(16) 0.0741(14) 0.0602(14) 0.0223(11) 0.0187(11) 0.0383(13)
C6D 0.0641(14) 0.0712(14) 0.0843(17) 0.0367(13) -0.0002(12) 0.0073(12)
C7A 0.039(2) 0.044(2) 0.048(3) 0.002(2) 0.0009(19) 0.0047(19)
C7B 0.046(2) 0.038(2) 0.038(2) 0.0095(17) 0.0084(18) 0.0069(18)
C7C 0.039(2) 0.050(3) 0.039(2) 0.0092(19) 0.0007(18) 0.0108(19)
C7D 0.042(2) 0.045(2) 0.041(2) 0.0131(18) 0.0083(18) 0.0117(19)
C8A 0.035(2) 0.045(2) 0.046(3) 0.0089(19) 0.0049(18) 0.0068(19)
C8B 0.046(2) 0.045(2) 0.033(2) 0.0074(18) 0.0049(18) 0.0058(19)
C8C 0.030(2) 0.046(2) 0.044(2) 0.0055(19) 0.0028(17) 0.0060(18)
C8D 0.044(2) 0.047(2) 0.035(2) 0.0113(18) 0.0061(18) 0.0137(19)
C9A 0.035(2) 0.045(2) 0.038(2) 0.0078(18) 0.0007(17) 0.0120(18)
C9B 0.040(2) 0.041(2) 0.038(2) 0.0115(18) 0.0046(17) 0.0075(18)
C9C 0.038(2) 0.041(2) 0.039(2) 0.0063(18) 0.0034(17) 0.0032(18)
C9D 0.043(2) 0.040(2) 0.037(2) 0.0037(17) 0.0068(18) 0.0107(18)
C10A 0.036(2) 0.039(2) 0.041(2) 0.0055(18) 0.0008(17) 0.0094(18)
C10B 0.045(2) 0.036(2) 0.037(2) 0.0078(17) 0.0084(18) 0.0093(18)
C10C 0.040(2) 0.036(2) 0.041(2) 0.0063(17) 0.0031(18) 0.0049(18)
C10D 0.041(2) 0.038(2) 0.040(2) 0.0071(17) 0.0079(18) 0.0121(18)
C11A 0.037(2) 0.046(2) 0.040(2) 0.0097(18) 0.0016(17) 0.0095(19)
C11B 0.040(2) 0.041(2) 0.039(2) 0.0117(18) 0.0078(18) 0.0063(18)
C11C 0.038(2) 0.040(2) 0.037(2) 0.0042(17) 0.0000(17) 0.0041(18)
C11D 0.038(2) 0.041(2) 0.038(2) 0.0065(17) 0.0081(17) 0.0110(18)
C12A 0.040(2) 0.047(3) 0.040(2) 0.0025(19) 0.0010(18) 0.0060(19)
C12B 0.038(2) 0.045(2) 0.040(2) 0.0117(18) 0.0079(18) 0.0090(19)
C12C 0.040(2) 0.043(2) 0.035(2) 0.0087(18) -0.0010(17) 0.0060(18)
C12D 0.037(2) 0.042(2) 0.045(2) 0.0082(18) 0.0090(18) 0.0066(18)
C13A 0.047(3) 0.049(3) 0.052(3) 0.001(2) 0.008(2) 0.007(2)
C13B 0.045(2) 0.046(3) 0.047(3) 0.008(2) 0.0062(19) 0.013(2)
C13C 0.048(3) 0.050(3) 0.046(3) 0.017(2) 0.0053(19) 0.013(2)
C13D 0.048(3) 0.045(3) 0.053(3) 0.010(2) 0.004(2) 0.006(2)
C14A 0.044(2) 0.048(2) 0.036(2) 0.0095(18) 0.0044(18) 0.0111(19)
C14B 0.037(2) 0.041(2) 0.042(2) 0.0063(18) 0.0053(17) 0.0053(18)
C14C 0.044(2) 0.040(2) 0.036(2) 0.0056(17) 0.0032(18) 0.0088(18)
C14D 0.037(2) 0.041(2) 0.043(2) 0.0079(18) 0.0052(17) 0.0106(18)
C15A 0.051(3) 0.051(3) 0.044(3) 0.015(2) 0.004(2) 0.015(2)
C15B 0.047(2) 0.041(2) 0.043(2) 0.0070(19) 0.0088(19) 0.0013(19)
C15C 0.045(2) 0.041(2) 0.044(2) 0.0035(19) 0.0038(19) 0.0069(19)
C15D 0.046(2) 0.045(2) 0.042(2) 0.0097(19) 0.0054(19) 0.015(2)
C16A 0.072(3) 0.062(3) 0.065(3) 0.028(3) 0.021(3) 0.023(3)
C16B 0.082(4) 0.048(3) 0.058(3) 0.015(2) 0.023(3) 0.005(3)
C16C 0.069(3) 0.048(3) 0.058(3) 0.004(2) 0.020(2) 0.016(2)
C16D 0.057(3) 0.050(3) 0.048(3) 0.007(2) 0.006(2) 0.019(2)
C17A 0.077(4) 0.066(4) 0.084(4) 0.032(3) 0.014(3) 0.010(3)
C17B 0.102(5) 0.061(3) 0.068(4) 0.023(3) 0.023(3) 0.007(3)
C17C 0.071(3) 0.053(3) 0.071(3) 0.002(2) 0.011(3) 0.022(3)
C17D 0.062(3) 0.060(3) 0.059(3) 0.000(2) 0.002(2) 0.026(3)
C18A 0.083(4) 0.064(4) 0.091(4) 0.024(3) 0.013(3) 0.018(3)
C18B 0.094(5) 0.061(4) 0.088(4) 0.022(3) 0.016(4) 0.010(3)
C18C 0.080(4) 0.055(3) 0.098(5) 0.008(3) 0.003(3) 0.016(3)
C18D 0.102(5) 0.077(4) 0.065(4) -0.005(3) 0.015(3) 0.047(4)
C19A 0.125(6) 0.064(4) 0.122(6) 0.033(4) 0.033(5) 0.036(4)
C19B 0.117(5) 0.050(3) 0.102(5) 0.022(3) 0.029(4) 0.015(3)
C19C 0.103(5) 0.052(4) 0.132(6) 0.009(4) 0.022(4) 0.017(3)
C19D 0.113(5) 0.094(5) 0.076(4) -0.023(3) -0.010(4) 0.064(4)
N1S 0.128(8) 0.085(6) 0.143(8) 0.016(6) 0.016(6) 0.039(5)
C1S 0.072(6) 0.062(4) 0.069(7) 0.009(5) -0.002(5) 0.018(4)
C2S 0.054(3) 0.058(3) 0.068(3) 0.012(2) 0.008(2) 0.014(2)
N2S 0.123(2) 0.129(3) 0.130(3) 0.034(3) 0.021(2) 0.045(3)
C3S 0.123(2) 0.129(3) 0.130(3) 0.034(3) 0.021(2) 0.045(3)
C4S 0.123(2) 0.129(3) 0.130(3) 0.034(3) 0.021(2) 0.045(3)
N3S 0.123(2) 0.129(3) 0.130(3) 0.034(3) 0.021(2) 0.045(3)
C5S 0.123(2) 0.129(3) 0.130(3) 0.034(3) 0.021(2) 0.045(3)
C6S 0.123(2) 0.129(3) 0.130(3) 0.034(3) 0.021(2) 0.045(3)
C0AA 0.048(3) 0.046(3) 0.052(3) 0.003(2) 0.016(2) 0.003(2)
C1AA 0.062(3) 0.060(3) 0.059(3) 0.010(2) 0.008(3) -0.002(3)
C2AA 0.067(4) 0.071(4) 0.063(4) -0.011(3) 0.006(3) -0.019(3)
C3AA 0.089(5) 0.051(3) 0.090(5) -0.001(3) 0.032(4) 0.000(3)
C4AA 0.090(5) 0.059(4) 0.103(5) 0.018(3) 0.013(4) 0.022(3)
C5AA 0.070(4) 0.051(3) 0.094(4) 0.002(3) -0.002(3) 0.014(3)
F0AA 0.127(5) 0.066(3) 0.146(5) 0.005(3) -0.023(4) 0.001(3)
C2T 0.054(3) 0.058(3) 0.068(3) 0.012(2) 0.008(2) 0.014(2)
C1T 0.072(6) 0.062(4) 0.069(7) 0.009(5) -0.002(5) 0.018(4)
N1T 0.128(8) 0.085(6) 0.143(8) 0.016(6) 0.016(6) 0.039(5)
C6AA 0.0826(16) 0.0741(14) 0.0602(14) 0.0223(11) 0.0187(11) 0.0383(13)
C7AA 0.0826(16) 0.0741(14) 0.0602(14) 0.0223(11) 0.0187(11) 0.0383(13)
C8AA 0.0826(16) 0.0741(14) 0.0602(14) 0.0223(11) 0.0187(11) 0.0383(13)
C9AA 0.0826(16) 0.0741(14) 0.0602(14) 0.0223(11) 0.0187(11) 0.0383(13)
C0BA 0.0826(16) 0.0741(14) 0.0602(14) 0.0223(11) 0.0187(11) 0.0383(13)
C1BA 0.0826(16) 0.0741(14) 0.0602(14) 0.0223(11) 0.0187(11) 0.0383(13)
F1AA 0.191(6) 0.054(3) 0.140(4) 0.023(3) 0.033(4) 0.032(3)
C2BA 0.0755(15) 0.0694(15) 0.0665(14) 0.0038(11) 0.0133(12) 0.0210(12)
C3BA 0.0755(15) 0.0694(15) 0.0665(14) 0.0038(11) 0.0133(12) 0.0210(12)
C4BA 0.0755(15) 0.0694(15) 0.0665(14) 0.0038(11) 0.0133(12) 0.0210(12)
C5BA 0.0755(15) 0.0694(15) 0.0665(14) 0.0038(11) 0.0133(12) 0.0210(12)
C6BA 0.0755(15) 0.0694(15) 0.0665(14) 0.0038(11) 0.0133(12) 0.0210(12)
C7BA 0.0755(15) 0.0694(15) 0.0665(14) 0.0038(11) 0.0133(12) 0.0210(12)
F2AA 0.205(7) 0.074(3) 0.140(5) 0.029(3) 0.052(4) 0.069(4)

loop_
_atom_type_symbol
_atom_type_description
_atom_type_scat_dispersion_real
_atom_type_scat_dispersion_imag
_atom_type_scat_source
C C 0.0181 0.0091 'International Tables Vol C Tables 4.2.6.8 and 6.1.1.4'
H H 0.0000 0.0000 'International Tables Vol C Tables 4.2.6.8 and 6.1.1.4'
F F 0.0727 0.0534 'International Tables Vol C Tables 4.2.6.8 and 6.1.1.4'
N N 0.0311 0.0180 'International Tables Vol C Tables 4.2.6.8 and 6.1.1.4'
O O 0.0492 0.0322 'International Tables Vol C Tables 4.2.6.8 and 6.1.1.4'

loop_
_geom_angle_atom_site_label_1
_geom_angle_atom_site_label_2
_geom_angle_atom_site_label_3
_geom_angle
_geom_angle_site_symmetry_1
_geom_angle_site_symmetry_3
_geom_angle_publ_flag
C12C O001 C13C 117.9(3) . . ?
C12B O002 C13B 117.0(3) . . ?
C8B O003 C13A 115.9(3) . . ?
C8C O004 C13B 118.9(3) . . ?
C8A O005 C13D 117.1(3) . . ?
C12D O006 C13D 117.5(3) . . ?
C8D O007 C13C 117.3(3) . . ?
C12A O008 C13A 117.8(3) . . ?
C2A C1A H1A 120.3 . . ?
C2A C1A C6A 119.3(6) . . ?
C6A C1A H1A 120.3 . . ?
C2B C1B H1B 121.1 . . ?
C6B C1B H1B 121.1 . . ?
C6B C1B C2B 117.8(6) . . ?
C2C C1C H1C 121.2 . . ?
C2C C1C C6C 117.6(6) . . ?
C6C C1C H1C 121.2 . . ?
C2D C1D H1D 121.6 . . ?
C6D C1D H1D 121.6 . . ?
C6D C1D C2D 116.9(6) . . ?
C1A C2A F1A 115.1(7) . . ?
C3A C2A F1A 122.1(6) . . ?
C3A C2A C1A 122.7(6) . . ?
F1B C2B C1B 119.9(6) . . ?
C3B C2B F1B 117.8(5) . . ?
C3B C2B C1B 122.3(6) . . ?
F1C C2C C1C 117.6(6) . . ?
F1C C2C C3C 119.9(5) . . ?
C3C C2C C1C 122.5(6) . . ?
F1D C2D C1D 116.2(6) . . ?
C3D C2D F1D 121.2(5) . . ?
C3D C2D C1D 122.6(6) . . ?
C2A C3A H3A 121.7 . . ?
C4A C3A C2A 116.6(5) . . ?
C4A C3A H3A 121.7 . . ?
C2B C3B H3B 121.0 . . ?
C4B C3B C2B 117.9(6) . . ?
C4B C3B H3B 121.0 . . ?
C2C C3C H3C 120.7 . . ?
C4C C3C C2C 118.5(5) . . ?
C4C C3C H3C 120.7 . . ?
C2D C3D H3D 120.3 . . ?
C4D C3D C2D 119.4(6) . . ?
C4D C3D H3D 120.3 . . ?
C3A C4A H4A 118.5 . . ?
C3A C4A C5A 123.0(6) . . ?
C5A C4A H4A 118.5 . . ?
C3B C4B H4B 119.3 . . ?
C3B C4B C5B 121.4(6) . . ?
C5B C4B H4B 119.3 . . ?
C3C C4C H4C 119.2 . . ?
C3C C4C C5C 121.6(6) . . ?
C5C C4C H4C 119.2 . . ?
C3D C4D H4D 119.6 . . ?
C3D C4D C5D 120.8(6) . . ?
C5D C4D H4D 119.6 . . ?
C4A C5A H5A 120.6 . . ?
C6A C5A C4A 118.8(6) . . ?
C6A C5A H5A 120.6 . . ?
C4B C5B H5B 121.2 . . ?
C6B C5B C4B 117.6(6) . . ?
C6B C5B H5B 121.2 . . ?
C4C C5C H5C 120.2 . . ?
C6C C5C C4C 119.6(6) . . ?
C6C C5C H5C 120.2 . . ?
C4D C5D H5D 120.5 . . ?
C6D C5D C4D 119.1(6) . . ?
C6D C5D H5D 120.5 . . ?
C1A C6A C7A 119.0(4) . . ?
C5A C6A C1A 119.5(5) . . ?
C5A C6A C7A 121.5(5) . . ?
C1B C6B C5B 122.9(6) . . ?
C1B C6B C7B 123.1(5) . . ?
C5B C6B C7B 113.9(5) . . ?
C1C C6C C7C 116.9(5) . . ?
C5C C6C C1C 120.1(5) . . ?
C5C C6C C7C 122.9(5) . . ?
C1D C6D C5D 121.2(5) . . ?
C1D C6D C7D 119.6(5) . . ?
C5D C6D C7D 119.3(5) . . ?
C8A C7A C6A 121.2(4) . . ?
C8A C7A C0AA 121.2(4) . . ?
C12A C7A C6A 121.5(4) . . ?
C12A C7A C8A 117.2(4) . . ?
C12A C7A C0AA 121.5(4) . . ?
C8B C7B C6B 121.0(4) . . ?
C8B C7B C2BA 121.0(4) . . ?
C12B C7B C6B 121.6(4) . . ?
C12B C7B C8B 117.3(4) . . ?
C12B C7B C2BA 121.6(4) . . ?
C8C C7C C6C 121.5(4) . . ?
C8C C7C C12C 118.7(4) . . ?
C8C C7C C6AA 121.5(4) . . ?
C12C C7C C6C 119.7(4) . . ?
C12C C7C C6AA 119.7(4) . . ?
C8D C7D C6D 120.6(4) . . ?
C8D C7D C12D 118.0(4) . . ?
C12D C7D C6D 121.4(4) . . ?
O005 C8A C7A 116.9(4) . . ?
C9A C8A O005 120.3(4) . . ?
C9A C8A C7A 122.8(4) . . ?
C7B C8B O003 117.3(4) . . ?
C9B C8B O003 119.8(4) . . ?
C9B C8B C7B 122.9(4) . . ?
O004 C8C C9C 120.0(4) . . ?
C7C C8C O004 118.2(4) . . ?
C7C C8C C9C 121.7(4) . . ?
O007 C8D C7D 117.5(4) . . ?
O007 C8D C9D 120.1(4) . . ?
C9D C8D C7D 122.4(4) . . ?
C8A C9A C10A 117.7(4) . . ?
C8A C9A C14D 119.8(4) . . ?
C10A C9A C14D 122.5(4) . . ?
C8B C9B C14A 119.9(4) . . ?
C10B C9B C8B 117.1(4) . . ?
C10B C9B C14A 122.9(4) . . ?
C8C C9C C14B 120.6(4) . . ?
C10C C9C C8C 117.3(4) . . ?
C10C C9C C14B 122.0(4) . . ?
C8D C9D C10D 117.4(4) . . ?
C8D C9D C14C 118.9(4) . . ?
C10D C9D C14C 123.6(4) . . ?
C9A C10A H10A 118.8 . . ?
C9A C10A C11A 122.3(4) . . ?
C11A C10A H10A 118.8 . . ?
C9B C10B H10B 118.6 . . ?
C9B C10B C11B 122.9(4) . . ?
C11B C10B H10B 118.6 . . ?
C9C C10C H10C 118.5 . . ?
C11C C10C C9C 123.0(4) . . ?
C11C C10C H10C 118.5 . . ?
C9D C10D H10D 118.7 . . ?
C11D C10D C9D 122.5(4) . . ?
C11D C10D H10D 118.7 . . ?
C10A C11A C14A 121.8(4) . . ?
C12A C11A C10A 117.8(4) . . ?
C12A C11A C14A 120.2(4) . . ?
C10B C11B C12B 117.7(4) . . ?
C10B C11B C14B 122.0(4) . . ?
C12B C11B C14B 120.3(4) . . ?
C10C C11C C12C 117.7(4) . . ?
C10C C11C C14C 122.0(4) . . ?
C12C C11C C14C 120.2(4) . . ?
C10D C11D C12D 118.0(4) . . ?
C10D C11D C14D 123.1(4) . . ?
C12D C11D C14D 118.8(4) . . ?
O008 C12A C7A 117.6(4) . . ?
O008 C12A C11A 120.1(4) . . ?
C7A C12A C11A 122.1(4) . . ?
C7B C12B O002 117.7(4) . . ?
C11B C12B O002 120.0(4) . . ?
C11B C12B C7B 122.1(4) . . ?
O001 C12C C7C 117.7(4) . . ?
O001 C12C C11C 120.8(4) . . ?
C11C C12C C7C 121.4(4) . . ?
O006 C12D C7D 117.7(4) . . ?
O006 C12D C11D 120.5(4) . . ?
C11D C12D C7D 121.6(4) . . ?
O003 C13A H13A 109.0 . . ?
O003 C13A H13B 109.0 . . ?
O008 C13A O003 113.0(4) . . ?
O008 C13A H13A 109.0 . . ?
O008 C13A H13B 109.0 . . ?
H13A C13A H13B 107.8 . . ?
O002 C13B H13C 108.9 . . ?
O002 C13B H13D 108.9 . . ?
O004 C13B O002 113.4(3) . . ?
O004 C13B H13C 108.9 . . ?
O004 C13B H13D 108.9 . . ?
H13C C13B H13D 107.7 . . ?
O001 C13C H13E 109.1 . . ?
O001 C13C H13F 109.1 . . ?
O007 C13C O001 112.7(3) . . ?
O007 C13C H13E 109.1 . . ?
O007 C13C H13F 109.1 . . ?
H13E C13C H13F 107.8 . . ?
O005 C13D H13G 108.9 . . ?
O005 C13D H13H 108.9 . . ?
O006 C13D O005 113.6(4) . . ?
O006 C13D H13G 108.9 . . ?
O006 C13D H13H 108.9 . . ?
H13G C13D H13H 107.7 . . ?
C9B C14A H14A 107.1 . . ?
C11A C14A C9B 106.7(3) . . ?
C11A C14A H14A 107.1 . . ?
C15A C14A C9B 113.9(4) . . ?
C15A C14A C11A 114.6(4) . . ?
C15A C14A H14A 107.1 . . ?
C9C C14B C11B 108.1(3) . . ?
C9C C14B H14B 107.1 . . ?
C9C C14B C15B 113.3(3) . . ?
C11B C14B H14B 107.1 . . ?
C11B C14B C15B 113.6(3) . . ?
C15B C14B H14B 107.1 . . ?
C9D C14C C11C 106.9(3) . . ?
C9D C14C H14C 107.2 . . ?
C9D C14C C15C 114.7(4) . . ?
C11C C14C H14C 107.2 . . ?
C11C C14C C15C 113.4(4) . . ?
C15C C14C H14C 107.2 . . ?
C9A C14D C11D 107.9(3) . . ?
C9A C14D H14D 106.5 . . ?
C11D C14D H14D 106.5 . . ?
C15D C14D C9A 114.1(3) . . ?
C15D C14D C11D 114.6(3) . . ?
C15D C14D H14D 106.5 . . ?
C14A C15A H15A 109.1 . . ?
C14A C15A H15B 109.1 . . ?
H15A C15A H15B 107.8 . . ?
C16A C15A C14A 112.6(4) . . ?
C16A C15A H15A 109.1 . . ?
C16A C15A H15B 109.1 . . ?
C14B C15B H15C 108.9 . . ?
C14B C15B H15D 108.9 . . ?
H15C C15B H15D 107.7 . . ?
C16B C15B C14B 113.2(4) . . ?
C16B C15B H15C 108.9 . . ?
C16B C15B H15D 108.9 . . ?
C14C C15C H15E 109.0 . . ?
C14C C15C H15F 109.0 . . ?
H15E C15C H15F 107.8 . . ?
C16C C15C C14C 112.7(4) . . ?
C16C C15C H15E 109.0 . . ?
C16C C15C H15F 109.0 . . ?
C14D C15D H15G 109.0 . . ?
C14D C15D H15H 109.0 . . ?
H15G C15D H15H 107.8 . . ?
C16D C15D C14D 112.7(4) . . ?
C16D C15D H15G 109.0 . . ?
C16D C15D H15H 109.0 . . ?
C15A C16A H16A 108.6 . . ?
C15A C16A H16B 108.6 . . ?
C15A C16A C17A 114.6(5) . . ?
H16A C16A H16B 107.6 . . ?
C17A C16A H16A 108.6 . . ?
C17A C16A H16B 108.6 . . ?
C15B C16B H16C 108.7 . . ?
C15B C16B H16D 108.7 . . ?
C15B C16B C17B 114.1(4) . . ?
H16C C16B H16D 107.6 . . ?
C17B C16B H16C 108.7 . . ?
C17B C16B H16D 108.7 . . ?
C15C C16C H16E 108.6 . . ?
C15C C16C H16F 108.6 . . ?
C15C C16C C17C 114.5(4) . . ?
H16E C16C H16F 107.6 . . ?
C17C C16C H16E 108.6 . . ?
C17C C16C H16F 108.6 . . ?
C15D C16D H16G 108.7 . . ?
C15D C16D H16H 108.7 . . ?
H16G C16D H16H 107.6 . . ?
C17D C16D C15D 114.3(4) . . ?
C17D C16D H16G 108.7 . . ?
C17D C16D H16H 108.7 . . ?
C16A C17A H17A 108.6 . . ?
C16A C17A H17B 108.6 . . ?
H17A C17A H17B 107.6 . . ?
C18A C17A C16A 114.7(5) . . ?
C18A C17A H17A 108.6 . . ?
C18A C17A H17B 108.6 . . ?
C16B C17B H17C 108.4 . . ?
C16B C17B H17D 108.4 . . ?
H17C C17B H17D 107.5 . . ?
C18B C17B C16B 115.5(5) . . ?
C18B C17B H17C 108.4 . . ?
C18B C17B H17D 108.4 . . ?
C16C C17C H17E 108.5 . . ?
C16C C17C H17F 108.5 . . ?
H17E C17C H17F 107.5 . . ?
C18C C17C C16C 115.2(5) . . ?
C18C C17C H17E 108.5 . . ?
C18C C17C H17F 108.5 . . ?
C16D C17D H17G 108.8 . . ?
C16D C17D H17H 108.8 . . ?
C16D C17D C18D 113.9(5) . . ?
H17G C17D H17H 107.7 . . ?
C18D C17D H17G 108.8 . . ?
C18D C17D H17H 108.8 . . ?
C17A C18A H18A 109.0 . . ?
C17A C18A H18B 109.0 . . ?
C17A C18A C19A 113.0(6) . . ?
H18A C18A H18B 107.8 . . ?
C19A C18A H18A 109.0 . . ?
C19A C18A H18B 109.0 . . ?
C17B C18B H18C 108.9 . . ?
C17B C18B H18D 108.9 . . ?
C17B C18B C19B 113.3(6) . . ?
H18C C18B H18D 107.7 . . ?
C19B C18B H18C 108.9 . . ?
C19B C18B H18D 108.9 . . ?
C17C C18C H18E 108.8 . . ?
C17C C18C H18F 108.8 . . ?
C17C C18C C19C 113.9(5) . . ?
H18E C18C H18F 107.7 . . ?
C19C C18C H18E 108.8 . . ?
C19C C18C H18F 108.8 . . ?
C17D C18D H18G 108.7 . . ?
C17D C18D H18H 108.7 . . ?
H18G C18D H18H 107.6 . . ?
C19D C18D C17D 114.1(5) . . ?
C19D C18D H18G 108.7 . . ?
C19D C18D H18H 108.7 . . ?
C18A C19A H19A 109.5 . . ?
C18A C19A H19B 109.5 . . ?
C18A C19A H19C 109.5 . . ?
H19A C19A H19B 109.5 . . ?
H19A C19A H19C 109.5 . . ?
H19B C19A H19C 109.5 . . ?
C18B C19B H19D 109.5 . . ?
C18B C19B H19E 109.5 . . ?
C18B C19B H19F 109.5 . . ?
H19D C19B H19E 109.5 . . ?
H19D C19B H19F 109.5 . . ?
H19E C19B H19F 109.5 . . ?
C18C C19C H19G 109.5 . . ?
C18C C19C H19H 109.5 . . ?
C18C C19C H19I 109.5 . . ?
H19G C19C H19H 109.5 . . ?
H19G C19C H19I 109.5 . . ?
H19H C19C H19I 109.5 . . ?
C18D C19D H19J 109.5 . . ?
C18D C19D H19K 109.5 . . ?
C18D C19D H19L 109.5 . . ?
H19J C19D H19K 109.5 . . ?
H19J C19D H19L 109.5 . . ?
H19K C19D H19L 109.5 . . ?
N1S C1S C2S 175.9(12) . . ?
C1S C2S H2SA 109.5 . . ?
C1S C2S H2SB 109.5 . . ?
C1S C2S H2SC 109.5 . . ?
H2SA C2S H2SB 109.5 . . ?
H2SA C2S H2SC 109.5 . . ?
H2SB C2S H2SC 109.5 . . ?
N2S C3S C4S 173.9(12) . . ?
C3S C4S H4SA 109.5 . . ?
C3S C4S H4SB 109.5 . . ?
C3S C4S H4SC 109.5 . . ?
H4SA C4S H4SB 109.5 . . ?
H4SA C4S H4SC 109.5 . . ?
H4SB C4S H4SC 109.5 . . ?
N3S C5S C6S 172.0(11) . . ?
C5S C6S H6SA 109.5 . . ?
C5S C6S H6SB 109.5 . . ?
C5S C6S H6SC 109.5 . . ?
H6SA C6S H6SB 109.5 . . ?
H6SA C6S H6SC 109.5 . . ?
H6SB C6S H6SC 109.5 . . ?
C1AA C0AA C7A 121.5(5) . . ?
C1AA C0AA C5AA 119.5(5) . . ?
C5AA C0AA C7A 119.0(4) . . ?
C0AA C1AA H1AA 120.6 . . ?
C0AA C1AA C2AA 118.8(6) . . ?
C2AA C1AA H1AA 120.6 . . ?
C3AA C2AA C1AA 123.0(6) . . ?
F0AA C2AA C1AA 116.0(7) . . ?
F0AA C2AA C3AA 120.9(6) . . ?
C2AA C3AA H3AA 121.7 . . ?
C2AA C3AA C4AA 116.6(5) . . ?
C4AA C3AA H3AA 121.7 . . ?
C3AA C4AA H4AA 118.6 . . ?
C3AA C4AA C5AA 122.7(6) . . ?
C5AA C4AA H4AA 118.6 . . ?
C0AA C5AA H5AA 120.3 . . ?
C4AA C5AA C0AA 119.3(6) . . ?
C4AA C5AA H5AA 120.3 . . ?
H2TA C2T H2TB 109.5 . . ?
H2TA C2T H2TC 109.5 . . ?
H2TB C2T H2TC 109.5 . . ?
C1T C2T H2TA 109.5 . . ?
C1T C2T H2TB 109.5 . . ?
C1T C2T H2TC 109.5 . . ?
N1T C1T C2T 178(3) . . ?
C7AA C6AA C7C 122.9(5) . . ?
C7AA C6AA C1BA 120.1(5) . . ?
C1BA C6AA C7C 116.9(5) . . ?
C6AA C7AA H7AA 120.2 . . ?
C6AA C7AA C8AA 119.6(6) . . ?
C8AA C7AA H7AA 120.2 . . ?
C9AA C8AA C7AA 121.6(6) . . ?
C9AA C8AA F1AA 119.7(11) . . ?
F1AA C8AA C7AA 118.7(12) . . ?
C8AA C9AA H9AA 120.7 . . ?
C8AA C9AA C0BA 118.5(5) . . ?
C0BA C9AA H9AA 120.7 . . ?
C9AA C0BA H0BA 118.7 . . ?
C9AA C0BA C1BA 122.5(6) . . ?
C1BA C0BA H0BA 118.7 . . ?
C6AA C1BA H1BA 121.2 . . ?
C0BA C1BA C6AA 117.6(6) . . ?
C0BA C1BA H1BA 121.2 . . ?
C3BA C2BA C7B 123.1(5) . . ?
C3BA C2BA C4BA 122.9(6) . . ?
C4BA C2BA C7B 113.9(5) . . ?
C2BA C3BA H3BA 121.1 . . ?
C2BA C3BA C7BA 117.8(6) . . ?
C7BA C3BA H3BA 121.1 . . ?
C2BA C4BA H4BA 121.2 . . ?
C2BA C4BA C5BA 117.6(6) . . ?
C5BA C4BA H4BA 121.2 . . ?
C6BA C5BA C4BA 121.4(6) . . ?
F2AA C5BA C4BA 111.7(10) . . ?
F2AA C5BA C6BA 126.8(10) . . ?
C5BA C6BA H6BA 121.0 . . ?
C5BA C6BA C7BA 117.9(6) . . ?
C7BA C6BA H6BA 121.0 . . ?
C3BA C7BA H7BA 118.8 . . ?
C6BA C7BA C3BA 122.3(6) . . ?
C6BA C7BA H7BA 118.8 . . ?

loop_
_geom_bond_atom_site_label_1
_geom_bond_atom_site_label_2
_geom_bond_distance
_geom_bond_site_symmetry_2
_geom_bond_publ_flag
F1C C2C 1.357(8) . ?
F1B C2B 1.368(8) . ?
F1A C2A 1.397(11) . ?
F1D C2D 1.375(8) . ?
O001 C12C 1.385(5) . ?
O001 C13C 1.422(5) . ?
O002 C12B 1.397(5) . ?
O002 C13B 1.416(5) . ?
O003 C8B 1.402(5) . ?
O003 C13A 1.417(5) . ?
O004 C8C 1.395(5) . ?
O004 C13B 1.414(5) . ?
O005 C8A 1.397(5) . ?
O005 C13D 1.422(5) . ?
O006 C12D 1.390(5) . ?
O006 C13D 1.403(5) . ?
O007 C8D 1.393(5) . ?
O007 C13C 1.408(5) . ?
O008 C12A 1.393(5) . ?
O008 C13A 1.415(6) . ?
C1A H1A 0.9400 . ?
C1A C2A 1.372(8) . ?
C1A C6A 1.390(8) . ?
C1B H1B 0.9400 . ?
C1B C2B 1.403(8) . ?
C1B C6B 1.285(8) . ?
C1C H1C 0.9400 . ?
C1C C2C 1.387(7) . ?
C1C C6C 1.416(8) . ?
C1D H1D 0.9400 . ?
C1D C2D 1.384(8) . ?
C1D C6D 1.365(9) . ?
C2A C3A 1.363(9) . ?
C2B C3B 1.347(8) . ?
C2C C3C 1.359(8) . ?
C2D C3D 1.342(8) . ?
C3A H3A 0.9400 . ?
C3A C4A 1.357(9) . ?
C3B H3B 0.9400 . ?
C3B C4B 1.334(8) . ?
C3C H3C 0.9400 . ?
C3C C4C 1.352(8) . ?
C3D H3D 0.9400 . ?
C3D C4D 1.331(9) . ?
C4A H4A 0.9400 . ?
C4A C5A 1.397(8) . ?
C4B H4B 0.9400 . ?
C4B C5B 1.390(8) . ?
C4C H4C 0.9400 . ?
C4C C5C 1.399(7) . ?
C4D H4D 0.9400 . ?
C4D C5D 1.380(7) . ?
C5A H5A 0.9400 . ?
C5A C6A 1.354(7) . ?
C5B H5B 0.9400 . ?
C5B C6B 1.375(8) . ?
C5C H5C 0.9400 . ?
C5C C6C 1.349(8) . ?
C5D H5D 0.9400 . ?
C5D C6D 1.365(9) . ?
C6A C7A 1.505(6) . ?
C6B C7B 1.559(7) . ?
C6C C7C 1.513(7) . ?
C6D C7D 1.529(7) . ?
C7A C8A 1.405(6) . ?
C7A C12A 1.397(6) . ?
C7A C0AA 1.505(6) . ?
C7B C8B 1.396(6) . ?
C7B C12B 1.395(6) . ?
C7B C2BA 1.559(7) . ?
C7C C8C 1.386(6) . ?
C7C C12C 1.401(6) . ?
C7C C6AA 1.513(7) . ?
C7D C8D 1.395(6) . ?
C7D C12D 1.401(6) . ?
C8A C9A 1.385(6) . ?
C8B C9B 1.391(6) . ?
C8C C9C 1.402(6) . ?
C8D C9D 1.394(6) . ?
C9A C10A 1.393(6) . ?
C9A C14D 1.525(6) . ?
C9B C10B 1.389(6) . ?
C9B C14A 1.530(6) . ?
C9C C10C 1.395(6) . ?
C9C C14B 1.524(6) . ?
C9D C10D 1.397(6) . ?
C9D C14C 1.527(6) . ?
C10A H10A 0.9400 . ?
C10A C11A 1.397(6) . ?
C10B H10B 0.9400 . ?
C10B C11B 1.390(6) . ?
C10C H10C 0.9400 . ?
C10C C11C 1.386(6) . ?
C10D H10D 0.9400 . ?
C10D C11D 1.392(6) . ?
C11A C12A 1.397(6) . ?
C11A C14A 1.528(6) . ?
C11B C12B 1.392(6) . ?
C11B C14B 1.527(6) . ?
C11C C12C 1.396(6) . ?
C11C C14C 1.531(6) . ?
C11D C12D 1.396(6) . ?
C11D C14D 1.539(6) . ?
C13A H13A 0.9800 . ?
C13A H13B 0.9800 . ?
C13B H13C 0.9800 . ?
C13B H13D 0.9800 . ?
C13C H13E 0.9800 . ?
C13C H13F 0.9800 . ?
C13D H13G 0.9800 . ?
C13D H13H 0.9800 . ?
C14A H14A 0.9900 . ?
C14A C15A 1.522(6) . ?
C14B H14B 0.9900 . ?
C14B C15B 1.529(6) . ?
C14C H14C 0.9900 . ?
C14C C15C 1.532(6) . ?
C14D H14D 0.9900 . ?
C14D C15D 1.524(6) . ?
C15A H15A 0.9800 . ?
C15A H15B 0.9800 . ?
C15A C16A 1.519(7) . ?
C15B H15C 0.9800 . ?
C15B H15D 0.9800 . ?
C15B C16B 1.515(6) . ?
C15C H15E 0.9800 . ?
C15C H15F 0.9800 . ?
C15C C16C 1.517(6) . ?
C15D H15G 0.9800 . ?
C15D H15H 0.9800 . ?
C15D C16D 1.521(6) . ?
C16A H16A 0.9800 . ?
C16A H16B 0.9800 . ?
C16A C17A 1.526(8) . ?
C16B H16C 0.9800 . ?
C16B H16D 0.9800 . ?
C16B C17B 1.518(8) . ?
C16C H16E 0.9800 . ?
C16C H16F 0.9800 . ?
C16C C17C 1.526(7) . ?
C16D H16G 0.9800 . ?
C16D H16H 0.9800 . ?
C16D C17D 1.515(7) . ?
C17A H17A 0.9800 . ?
C17A H17B 0.9800 . ?
C17A C18A 1.482(8) . ?
C17B H17C 0.9800 . ?
C17B H17D 0.9800 . ?
C17B C18B 1.488(8) . ?
C17C H17E 0.9800 . ?
C17C H17F 0.9800 . ?
C17C C18C 1.494(8) . ?
C17D H17G 0.9800 . ?
C17D H17H 0.9800 . ?
C17D C18D 1.519(7) . ?
C18A H18A 0.9800 . ?
C18A H18B 0.9800 . ?
C18A C19A 1.533(8) . ?
C18B H18C 0.9800 . ?
C18B H18D 0.9800 . ?
C18B C19B 1.525(8) . ?
C18C H18E 0.9800 . ?
C18C H18F 0.9800 . ?
C18C C19C 1.521(8) . ?
C18D H18G 0.9800 . ?
C18D H18H 0.9800 . ?
C18D C19D 1.518(8) . ?
C19A H19A 0.9700 . ?
C19A H19B 0.9700 . ?
C19A H19C 0.9700 . ?
C19B H19D 0.9700 . ?
C19B H19E 0.9700 . ?
C19B H19F 0.9700 . ?
C19C H19G 0.9700 . ?
C19C H19H 0.9700 . ?
C19C H19I 0.9700 . ?
C19D H19J 0.9700 . ?
C19D H19K 0.9700 . ?
C19D H19L 0.9700 . ?
N1S C1S 1.144(13) . ?
C1S C2S 1.416(11) . ?
C2S H2SA 0.9700 . ?
C2S H2SB 0.9700 . ?
C2S H2SC 0.9700 . ?
N2S C3S 1.050(10) . ?
C3S C4S 1.457(12) . ?
C4S H4SA 0.9700 . ?
C4S H4SB 0.9700 . ?
C4S H4SC 0.9700 . ?
N3S C5S 1.178(11) . ?
C5S C6S 1.281(12) . ?
C6S H6SA 0.9700 . ?
C6S H6SB 0.9700 . ?
C6S H6SC 0.9700 . ?
C0AA C1AA 1.354(7) . ?
C0AA C5AA 1.390(8) . ?
C1AA H1AA 0.9400 . ?
C1AA C2AA 1.397(8) . ?
C2AA C3AA 1.357(9) . ?
C2AA F0AA 1.357(10) . ?
C3AA H3AA 0.9400 . ?
C3AA C4AA 1.363(9) . ?
C4AA H4AA 0.9400 . ?
C4AA C5AA 1.372(8) . ?
C5AA H5AA 0.9400 . ?
C2T H2TA 0.9700 . ?
C2T H2TB 0.9700 . ?
C2T H2TC 0.9700 . ?
C2T C1T 1.34(3) . ?
C1T N1T 1.13(3) . ?
C6AA C7AA 1.349(8) . ?
C6AA C1BA 1.416(8) . ?
C7AA H7AA 0.9400 . ?
C7AA C8AA 1.399(7) . ?
C8AA C9AA 1.352(8) . ?
C8AA F1AA 1.39(4) . ?
C9AA H9AA 0.9400 . ?
C9AA C0BA 1.359(8) . ?
C0BA H0BA 0.9400 . ?
C0BA C1BA 1.387(7) . ?
C1BA H1BA 0.9400 . ?
C2BA C3BA 1.285(8) . ?
C2BA C4BA 1.375(8) . ?
C3BA H3BA 0.9400 . ?
C3BA C7BA 1.403(8) . ?
C4BA H4BA 0.9400 . ?
C4BA C5BA 1.390(8) . ?
C5BA C6BA 1.334(8) . ?
C5BA F2AA 1.29(2) . ?
C6BA H6BA 0.9400 . ?
C6BA C7BA 1.347(8) . ?
C7BA H7BA 0.9400 . ?

loop_
_geom_torsion_atom_site_label_1
_geom_torsion_atom_site_label_2
_geom_torsion_atom_site_label_3
_geom_torsion_atom_site_label_4
_geom_torsion
_geom_torsion_site_symmetry_1
_geom_torsion_site_symmetry_2
_geom_torsion_site_symmetry_3
_geom_torsion_site_symmetry_4
_geom_torsion_publ_flag
F1C C2C C3C C4C -178.4(5) . . . . ?
F1B C2B C3B C4B 178.7(6) . . . . ?
F1A C2A C3A C4A 178.4(8) . . . . ?
F1D C2D C3D C4D 178.0(6) . . . . ?
O003 C8B C9B C10B -177.4(3) . . . . ?
O003 C8B C9B C14A 5.5(6) . . . . ?
O004 C8C C9C C10C -176.8(3) . . . . ?
O004 C8C C9C C14B 6.0(6) . . . . ?
O005 C8A C9A C10A -177.1(4) . . . . ?
O005 C8A C9A C14D 5.1(6) . . . . ?
O007 C8D C9D C10D -176.5(4) . . . . ?
O007 C8D C9D C14C 7.7(6) . . . . ?
C1A C2A C3A C4A -1.2(10) . . . . ?
C1A C6A C7A C8A -75.7(6) . . . . ?
C1A C6A C7A C12A 103.9(6) . . . . ?
C1B C2B C3B C4B -2.0(9) . . . . ?
C1B C6B C7B C8B -106.0(7) . . . . ?
C1B C6B C7B C12B 78.3(7) . . . . ?
C1C C2C C3C C4C 3.2(8) . . . . ?
C1C C6C C7C C8C -89.8(6) . . . . ?
C1C C6C C7C C12C 89.5(6) . . . . ?
C1D C2D C3D C4D -2.2(9) . . . . ?
C1D C6D C7D C8D -113.8(6) . . . . ?
C1D C6D C7D C12D 67.5(7) . . . . ?
C2A C1A C6A C5A 0.0(9) . . . . ?
C2A C1A C6A C7A 178.8(5) . . . . ?
C2A C3A C4A C5A 0.7(9) . . . . ?
C2B C1B C6B C5B 1.8(10) . . . . ?
C2B C1B C6B C7B 179.0(5) . . . . ?
C2B C3B C4B C5B 1.3(9) . . . . ?
C2C C1C C6C C5C -0.2(8) . . . . ?
C2C C1C C6C C7C -176.9(5) . . . . ?
C2C C3C C4C C5C -2.0(8) . . . . ?
C2D C1D C6D C5D 0.9(9) . . . . ?
C2D C1D C6D C7D -179.2(5) . . . . ?
C2D C3D C4D C5D 1.2(9) . . . . ?
C3A C4A C5A C6A 0.1(9) . . . . ?
C3B C4B C5B C6B 0.9(9) . . . . ?
C3C C4C C5C C6C -0.1(8) . . . . ?
C3D C4D C5D C6D 0.8(9) . . . . ?
C4A C5A C6A C1A -0.4(8) . . . . ?
C4A C5A C6A C7A -179.2(5) . . . . ?
C4B C5B C6B C1B -2.5(10) . . . . ?
C4B C5B C6B C7B -179.9(5) . . . . ?
C4C C5C C6C C1C 1.2(8) . . . . ?
C4C C5C C6C C7C 177.7(5) . . . . ?
C4D C5D C6D C1D -1.8(9) . . . . ?
C4D C5D C6D C7D 178.3(5) . . . . ?
C5A C6A C7A C8A 103.0(6) . . . . ?
C5A C6A C7A C12A -77.3(6) . . . . ?
C5B C6B C7B C8B 71.5(6) . . . . ?
C5B C6B C7B C12B -104.3(6) . . . . ?
C5C C6C C7C C8C 93.6(6) . . . . ?
C5C C6C C7C C12C -87.1(6) . . . . ?
C5D C6D C7D C8D 66.1(7) . . . . ?
C5D C6D C7D C12D -112.6(6) . . . . ?
C6A C1A C2A F1A -178.7(7) . . . . ?
C6A C1A C2A C3A 0.9(10) . . . . ?
C6A C7A C8A O005 -4.5(6) . . . . ?
C6A C7A C8A C9A 179.1(4) . . . . ?
C6A C7A C12A O008 6.3(6) . . . . ?
C6A C7A C12A C11A -178.5(4) . . . . ?
C6B C1B C2B F1B 179.8(6) . . . . ?
C6B C1B C2B C3B 0.5(9) . . . . ?
C6B C7B C8B O003 3.0(6) . . . . ?
C6B C7B C8B C9B -174.6(4) . . . . ?
C6B C7B C12B O002 -3.2(6) . . . . ?
C6B C7B C12B C11B 172.8(4) . . . . ?
C6C C1C C2C F1C 179.5(5) . . . . ?
C6C C1C C2C C3C -2.1(8) . . . . ?
C6C C7C C8C O004 -6.3(6) . . . . ?
C6C C7C C8C C9C 177.5(4) . . . . ?
C6C C7C C12C O001 7.7(6) . . . . ?
C6C C7C C12C C11C -176.3(4) . . . . ?
C6D C1D C2D F1D -179.1(5) . . . . ?
C6D C1D C2D C3D 1.1(9) . . . . ?
C6D C7D C8D O007 -1.3(6) . . . . ?
C6D C7D C8D C9D -179.7(5) . . . . ?
C6D C7D C12D O006 1.8(6) . . . . ?
C6D C7D C12D C11D 177.3(4) . . . . ?
C7A C8A C9A C10A -0.8(6) . . . . ?
C7A C8A C9A C14D -178.7(4) . . . . ?
C7A C0AA C1AA C2AA -179.2(5) . . . . ?
C7A C0AA C5AA C4AA 178.8(5) . . . . ?
C7B C8B C9B C10B 0.1(6) . . . . ?
C7B C8B C9B C14A -177.0(4) . . . . ?
C7B C2BA C3BA C7BA 179.0(5) . . . . ?
C7B C2BA C4BA C5BA -179.9(5) . . . . ?
C7C C8C C9C C10C -0.7(6) . . . . ?
C7C C8C C9C C14B -177.8(4) . . . . ?
C7C C6AA C7AA C8AA 177.7(5) . . . . ?
C7C C6AA C1BA C0BA -176.9(5) . . . . ?
C7D C8D C9D C10D 1.9(6) . . . . ?
C7D C8D C9D C14C -173.9(4) . . . . ?
C8A O005 C13D O006 91.5(4) . . . . ?
C8A C7A C12A O008 -174.1(4) . . . . ?
C8A C7A C12A C11A 1.1(6) . . . . ?
C8A C7A C0AA C1AA 103.0(6) . . . . ?
C8A C7A C0AA C5AA -75.7(6) . . . . ?
C8A C9A C10A C11A 1.6(6) . . . . ?
C8A C9A C14D C11D 85.9(4) . . . . ?
C8A C9A C14D C15D -145.4(4) . . . . ?
C8B O003 C13A O008 91.4(4) . . . . ?
C8B C7B C12B O002 -179.0(4) . . . . ?
C8B C7B C12B C11B -3.0(6) . . . . ?
C8B C7B C2BA C3BA -106.0(7) . . . . ?
C8B C7B C2BA C4BA 71.5(6) . . . . ?
C8B C9B C10B C11B 0.1(6) . . . . ?
C8B C9B C14A C11A 86.0(5) . . . . ?
C8B C9B C14A C15A -146.5(4) . . . . ?
C8C O004 C13B O002 90.8(4) . . . . ?
C8C C7C C12C O001 -173.0(4) . . . . ?
C8C C7C C12C C11C 3.0(6) . . . . ?
C8C C7C C6AA C7AA 93.6(6) . . . . ?
C8C C7C C6AA C1BA -89.8(6) . . . . ?
C8C C9C C10C C11C 2.2(6) . . . . ?
C8C C9C C14B C11B 83.1(5) . . . . ?
C8C C9C C14B C15B -150.0(4) . . . . ?
C8D O007 C13C O001 90.3(4) . . . . ?
C8D C7D C12D O006 -176.9(4) . . . . ?
C8D C7D C12D C11D -1.4(6) . . . . ?
C8D C9D C10D C11D -0.5(6) . . . . ?
C8D C9D C14C C11C 84.2(5) . . . . ?
C8D C9D C14C C15C -149.2(4) . . . . ?
C9A C10A C11A C12A -1.0(6) . . . . ?
C9A C10A C11A C14A -177.0(4) . . . . ?
C9A C14D C15D C16D 170.1(4) . . . . ?
C9B C10B C11B C12B -1.7(6) . . . . ?
C9B C10B C11B C14B 179.9(4) . . . . ?
C9B C14A C15A C16A 63.0(5) . . . . ?
C9C C10C C11C C12C -1.0(6) . . . . ?
C9C C10C C11C C14C -177.1(4) . . . . ?
C9C C14B C15B C16B 170.7(4) . . . . ?
C9D C10D C11D C12D -1.8(6) . . . . ?
C9D C10D C11D C14D -179.0(4) . . . . ?
C9D C14C C15C C16C 68.0(5) . . . . ?
C10A C9A C14D C11D -91.8(4) . . . . ?
C10A C9A C14D C15D 36.8(5) . . . . ?
C10A C11A C12A O008 174.7(4) . . . . ?
C10A C11A C12A C7A -0.4(6) . . . . ?
C10A C11A C14A C9B 93.6(5) . . . . ?
C10A C11A C14A C15A -33.4(5) . . . . ?
C10B C9B C14A C11A -90.9(5) . . . . ?
C10B C9B C14A C15A 36.6(6) . . . . ?
C10B C11B C12B O002 179.1(3) . . . . ?
C10B C11B C12B C7B 3.2(6) . . . . ?
C10B C11B C14B C9C 91.5(5) . . . . ?
C10B C11B C14B C15B -35.3(5) . . . . ?
C10C C9C C14B C11B -93.9(4) . . . . ?
C10C C9C C14B C15B 33.0(5) . . . . ?
C10C C11C C12C O001 174.3(4) . . . . ?
C10C C11C C12C C7C -1.7(6) . . . . ?
C10C C11C C14C C9D 93.0(4) . . . . ?
C10C C11C C14C C15C -34.4(5) . . . . ?
C10D C9D C14C C11C -91.3(5) . . . . ?
C10D C9D C14C C15C 35.3(6) . . . . ?
C10D C11D C12D O006 178.1(4) . . . . ?
C10D C11D C12D C7D 2.8(6) . . . . ?
C10D C11D C14D C9A 91.2(5) . . . . ?
C10D C11D C14D C15D -37.1(5) . . . . ?
C11A C14A C15A C16A -173.7(4) . . . . ?
C11B C14B C15B C16B -65.4(5) . . . . ?
C11C C14C C15C C16C -168.8(4) . . . . ?
C11D C14D C15D C16D -64.7(5) . . . . ?
C12A O008 C13A O003 -89.9(5) . . . . ?
C12A C7A C8A O005 175.9(4) . . . . ?
C12A C7A C8A C9A -0.5(6) . . . . ?
C12A C7A C0AA C1AA -77.3(6) . . . . ?
C12A C7A C0AA C5AA 103.9(6) . . . . ?
C12A C11A C14A C9B -82.3(5) . . . . ?
C12A C11A C14A C15A 150.6(4) . . . . ?
C12B O002 C13B O004 -92.1(4) . . . . ?
C12B C7B C8B O003 178.9(3) . . . . ?
C12B C7B C8B C9B 1.3(6) . . . . ?
C12B C7B C2BA C3BA 78.3(7) . . . . ?
C12B C7B C2BA C4BA -104.3(6) . . . . ?
C12B C11B C14B C9C -86.9(5) . . . . ?
C12B C11B C14B C15B 146.4(4) . . . . ?
C12C O001 C13C O007 -87.3(4) . . . . ?
C12C C7C C8C O004 174.4(4) . . . . ?
C12C C7C C8C C9C -1.8(6) . . . . ?
C12C C7C C6AA C7AA -87.1(6) . . . . ?
C12C C7C C6AA C1BA 89.5(6) . . . . ?
C12C C11C C14C C9D -83.0(5) . . . . ?
C12C C11C C14C C15C 149.6(4) . . . . ?
C12D O006 C13D O005 -92.3(4) . . . . ?
C12D C7D C8D O007 177.4(4) . . . . ?
C12D C7D C8D C9D -1.0(6) . . . . ?
C12D C11D C14D C9A -86.0(4) . . . . ?
C12D C11D C14D C15D 145.7(4) . . . . ?
C13A O003 C8B C7B 97.9(4) . . . . ?
C13A O003 C8B C9B -84.4(5) . . . . ?
C13A O008 C12A C7A -100.8(5) . . . . ?
C13A O008 C12A C11A 83.9(5) . . . . ?
C13B O002 C12B C7B -102.7(4) . . . . ?
C13B O002 C12B C11B 81.2(5) . . . . ?
C13B O004 C8C C7C 103.0(4) . . . . ?
C13B O004 C8C C9C -80.8(5) . . . . ?
C13C O001 C12C C7C -100.1(4) . . . . ?
C13C O001 C12C C11C 83.8(5) . . . . ?
C13C O007 C8D C7D 94.7(4) . . . . ?
C13C O007 C8D C9D -86.8(5) . . . . ?
C13D O005 C8A C7A 102.3(4) . . . . ?
C13D O005 C8A C9A -81.2(5) . . . . ?
C13D O006 C12D C7D -102.8(4) . . . . ?
C13D O006 C12D C11D 81.7(5) . . . . ?
C14A C9B C10B C11B 177.1(4) . . . . ?
C14A C11A C12A O008 -9.2(6) . . . . ?
C14A C11A C12A C7A 175.7(4) . . . . ?
C14A C15A C16A C17A -171.3(4) . . . . ?
C14B C9C C10C C11C 179.2(4) . . . . ?
C14B C11B C12B O002 -2.5(6) . . . . ?
C14B C11B C12B C7B -178.4(4) . . . . ?
C14B C15B C16B C17B 167.9(5) . . . . ?
C14C C9D C10D C11D 175.1(4) . . . . ?
C14C C11C C12C O001 -9.6(6) . . . . ?
C14C C11C C12C C7C 174.5(4) . . . . ?
C14C C15C C16C C17C -175.6(4) . . . . ?
C14D C9A C10A C11A 179.4(4) . . . . ?
C14D C11D C12D O006 -4.5(6) . . . . ?
C14D C11D C12D C7D -179.9(4) . . . . ?
C14D C15D C16D C17D -164.4(4) . . . . ?
C15A C16A C17A C18A -69.6(7) . . . . ?
C15B C16B C17B C18B 64.1(7) . . . . ?
C15C C16C C17C C18C -66.2(7) . . . . ?
C15D C16D C17D C18D 178.0(5) . . . . ?
C16A C17A C18A C19A -177.0(5) . . . . ?
C16B C17B C18B C19B 178.8(5) . . . . ?
C16C C17C C18C C19C -175.6(5) . . . . ?
C16D C17D C18D C19D -179.3(5) . . . . ?
C0AA C7A C8A O005 -4.5(6) . . . . ?
C0AA C7A C8A C9A 179.1(4) . . . . ?
C0AA C7A C12A O008 6.3(6) . . . . ?
C0AA C7A C12A C11A -178.5(4) . . . . ?
C0AA C1AA C2AA C3AA 0.1(9) . . . . ?
C0AA C1AA C2AA F0AA 178.4(7) . . . . ?
C1AA C0AA C5AA C4AA 0.0(9) . . . . ?
C1AA C2AA C3AA C4AA 0.7(9) . . . . ?
C2AA C3AA C4AA C5AA -1.2(10) . . . . ?
C3AA C4AA C5AA C0AA 0.9(10) . . . . ?
C5AA C0AA C1AA C2AA -0.4(8) . . . . ?
F0AA C2AA C3AA C4AA -177.5(7) . . . . ?
C6AA C7C C8C O004 -6.3(6) . . . . ?
C6AA C7C C8C C9C 177.5(4) . . . . ?
C6AA C7C C12C O001 7.7(6) . . . . ?
C6AA C7C C12C C11C -176.3(4) . . . . ?
C6AA C7AA C8AA C9AA -0.1(8) . . . . ?
C6AA C7AA C8AA F1AA -178.6(17) . . . . ?
C7AA C6AA C1BA C0BA -0.2(8) . . . . ?
C7AA C8AA C9AA C0BA -2.0(8) . . . . ?
C8AA C9AA C0BA C1BA 3.2(8) . . . . ?
C9AA C0BA C1BA C6AA -2.1(8) . . . . ?
C1BA C6AA C7AA C8AA 1.2(8) . . . . ?
F1AA C8AA C9AA C0BA 176.5(17) . . . . ?
C2BA C7B C8B O003 3.0(6) . . . . ?
C2BA C7B C8B C9B -174.6(4) . . . . ?
C2BA C7B C12B O002 -3.2(6) . . . . ?
C2BA C7B C12B C11B 172.8(4) . . . . ?
C2BA C3BA C7BA C6BA 0.5(9) . . . . ?
C2BA C4BA C5BA C6BA 0.9(9) . . . . ?
C2BA C4BA C5BA F2AA -174.1(15) . . . . ?
C3BA C2BA C4BA C5BA -2.5(10) . . . . ?
C4BA C2BA C3BA C7BA 1.8(10) . . . . ?
C4BA C5BA C6BA C7BA 1.3(9) . . . . ?
C5BA C6BA C7BA C3BA -2.0(9) . . . . ?
F2AA C5BA C6BA C7BA 175.4(17) . . . . ?
